data_7108027
loop_
_publ_author_name
'Radu Custelcean'
'Peter V. Bonnesen'
'Benjamin D. Roach'
'Nathan C. Duncan'

_publ_section_title
;
 Ion-pair triple helicates and mesocates self-assembled from ditopic
 2,2'-bipyridine-bis(urea) ligands and Ni(II) or Fe(II) sulfate salts
;
_journal_name_full Chem.Commun.
_journal_page_first 7438
_journal_paper_doi 10.1039/c2cc33062h
_journal_volume 48
_journal_year 2012
_chemical_formula_sum 'C87 H90 Fe N18 O10 S'
_chemical_formula_weight 1635.68
_chemical_name_common M2a
_chemical_name_systematic
;
?
;
_space_group_IT_number 2
_symmetry_cell_setting triclinic
_symmetry_space_group_name_Hall '-P 1'
_symmetry_space_group_name_H-M 'P -1'
_atom_sites_solution_hydrogens geom
_atom_sites_solution_primary direct
_atom_sites_solution_secondary difmap
_audit_creation_method SHELXL-97
_cell_angle_alpha 85.524(3)
_cell_angle_beta 85.020(3)
_cell_angle_gamma 78.522(3)
_cell_formula_units_Z 2
_cell_length_a 15.318(2)
_cell_length_b 18.423(3)
_cell_length_c 19.119(3)
_cell_measurement_temperature 120(2)
_cell_volume 5257.4(14)
_computing_structure_refinement 'SHELXL-97 (Sheldrick, 2008)'
_computing_structure_solution 'SHELXS-97 (Sheldrick, 2008)'
_diffrn_ambient_temperature 120(2)
_diffrn_measured_fraction_theta_full 0.998
_diffrn_measured_fraction_theta_max 0.998
_diffrn_radiation_monochromator graphite
_diffrn_radiation_source 'fine-focus sealed tube'
_diffrn_radiation_type MoK\a
_diffrn_radiation_wavelength 0.71073
_diffrn_reflns_av_R_equivalents 0.0604
_diffrn_reflns_av_sigmaI/netI 0.1239
_diffrn_reflns_limit_h_max 18
_diffrn_reflns_limit_h_min -17
_diffrn_reflns_limit_k_max 21
_diffrn_reflns_limit_k_min -21
_diffrn_reflns_limit_l_max 22
_diffrn_reflns_limit_l_min -22
_diffrn_reflns_number 37150
_diffrn_reflns_theta_full 25.00
_diffrn_reflns_theta_max 25.00
_diffrn_reflns_theta_min 1.67
_exptl_absorpt_coefficient_mu 0.219
_exptl_absorpt_correction_T_max 0.9742
_exptl_absorpt_correction_T_min 0.9637
_exptl_absorpt_correction_type multi-scan
_exptl_absorpt_process_details SADABS
_exptl_crystal_colour red
_exptl_crystal_density_diffrn 1.033
_exptl_crystal_density_method 'not measured'
_exptl_crystal_description prism
_exptl_crystal_F_000 1720
_exptl_crystal_size_max 0.17
_exptl_crystal_size_mid 0.14
_exptl_crystal_size_min 0.12
_refine_diff_density_max 1.143
_refine_diff_density_min -0.502
_refine_diff_density_rms 0.078
_refine_ls_extinction_method none
_refine_ls_goodness_of_fit_ref 0.878
_refine_ls_hydrogen_treatment constr
_refine_ls_matrix_type full
_refine_ls_number_parameters 1019
_refine_ls_number_reflns 18476
_refine_ls_number_restraints 4
_refine_ls_restrained_S_all 0.879
_refine_ls_R_factor_all 0.1604
_refine_ls_R_factor_gt 0.0929
_refine_ls_shift/su_max 0.001
_refine_ls_shift/su_mean 0.000
_refine_ls_structure_factor_coef Fsqd
_refine_ls_weighting_details 'calc w=1/[\s^2^(Fo^2^)+(0.1555P)^2^+0.0000P] where P=(Fo^2^+2Fc^2^)/3'
_refine_ls_weighting_scheme calc
_refine_ls_wR_factor_gt 0.2409
_refine_ls_wR_factor_ref 0.2709
_reflns_number_gt 7737
_reflns_number_total 18476
_reflns_threshold_expression >2sigma(I)
_cod_data_source_file c2cc33062h.txt
_cod_data_source_block c:\frames\475\work\475sq
_cod_original_cell_volume 5257.3(13)
_cod_original_sg_symbol_H-M P-1
_cod_database_code 7108027

loop_
_symmetry_equiv_pos_as_xyz
'x, y, z'
'-x, -y, -z'

loop_
_atom_site_label
_atom_site_type_symbol
_atom_site_fract_x
_atom_site_fract_y
_atom_site_fract_z
_atom_site_U_iso_or_equiv
_atom_site_adp_type
_atom_site_occupancy
_atom_site_symmetry_multiplicity
_atom_site_calc_flag
_atom_site_refinement_flags
Fe1 Fe 0.44211(4) 0.67532(4) 0.71521(4) 0.0534(3) Uani 1 1 d .
S1 S 0.83305(8) 0.37509(7) 0.70473(7) 0.0530(4) Uani 1 1 d .
O1 O 0.9158(2) 0.31790(19) 0.7026(2) 0.0705(11) Uani 1 1 d .
N1 N 0.3536(3) 0.6897(2) 0.6462(3) 0.0636(12) Uani 1 1 d .
C1 C 0.3130(3) 0.6310(3) 0.6410(3) 0.0655(16) Uani 1 1 d .
O2 O 0.7555(2) 0.33978(18) 0.70264(18) 0.0592(9) Uani 1 1 d .
N2 N 0.4249(3) 0.5733(2) 0.7157(2) 0.0562(11) Uani 1 1 d .
C2 C 0.2417(3) 0.6350(4) 0.6011(4) 0.0772(18) Uani 1 1 d .
H2 H 0.2138 0.5935 0.5998 0.093 Uiso 1 1 calc R
O3 O 0.8365(2) 0.42931(17) 0.64475(17) 0.0539(9) Uani 1 1 d .
N3 N 0.5989(3) 0.3886(2) 0.8029(3) 0.0725(14) Uani 1 1 d .
H3 H 0.6464 0.3877 0.7734 0.087 Uiso 1 1 calc R
C3 C 0.2111(4) 0.7007(4) 0.5630(4) 0.092(2) Uani 1 1 d .
H3A H 0.1611 0.7053 0.5357 0.110 Uiso 1 1 calc R
O4 O 0.8246(2) 0.41399(18) 0.76996(18) 0.0590(9) Uani 1 1 d .
N4 N 0.6832(3) 0.4148(3) 0.8867(3) 0.0716(14) Uani 1 1 d .
H4 H 0.7256 0.4096 0.8523 0.086 Uiso 1 1 calc R
C4 C 0.2543(4) 0.7599(4) 0.5649(4) 0.088(2) Uani 1 1 d .
H4A H 0.2354 0.8049 0.5379 0.105 Uiso 1 1 calc R
O5 O 0.5730(2) 0.4169(2) 0.4988(2) 0.0714(11) Uani 1 1 d .
N5 N 0.8595(3) 0.3775(3) 0.9153(3) 0.106(2) Uani 1 1 d D
H5 H 0.8618 0.3983 0.8724 0.127 Uiso 1 1 calc R
C5 C 0.3258(4) 0.7522(4) 0.6072(3) 0.0758(18) Uani 1 1 d .
H5A H 0.3557 0.7926 0.6083 0.091 Uiso 1 1 calc R
O6 O 0.8284(2) 0.1164(2) 0.5594(2) 0.0739(12) Uani 1 1 d .
N6 N 0.9411(5) 0.2730(4) 0.8687(3) 0.147(3) Uani 1 1 d D
H6 H 0.9270 0.2940 0.8272 0.176 Uiso 1 1 calc R
C6 C 0.3566(3) 0.5628(3) 0.6815(3) 0.0627(15) Uani 1 1 d .
O7 O 0.8359(3) 0.6805(2) 0.7253(2) 0.0834(12) Uani 1 1 d .
N7 N 0.4642(3) 0.7770(2) 0.7082(2) 0.0552(11) Uani 1 1 d .
C7 C 0.3339(4) 0.4929(4) 0.6809(4) 0.0819(19) Uani 1 1 d .
H7 H 0.2830 0.4875 0.6582 0.098 Uiso 1 1 calc R
O8 O 1.1657(3) 0.4554(2) 0.6095(2) 0.0787(12) Uani 1 1 d .
N8 N 0.5396(2) 0.6636(2) 0.6418(2) 0.0465(10) Uani 1 1 d .
C8 C 0.3849(4) 0.4331(3) 0.7128(4) 0.082(2) Uani 1 1 d .
H8 H 0.3696 0.3856 0.7127 0.099 Uiso 1 1 calc R
O9 O 0.5368(3) 0.4070(2) 0.9133(2) 0.0963(15) Uani 1 1 d .
N9 N 0.6731(3) 0.4614(2) 0.5572(2) 0.0627(12) Uani 1 1 d .
H9 H 0.7077 0.4534 0.5925 0.075 Uiso 1 1 calc R
C9 C 0.4593(4) 0.4409(3) 0.7457(3) 0.0655(16) Uani 1 1 d .
O10 O 0.9363(6) 0.2939(5) 0.9963(4) 0.226(4) Uani 1 1 d D
N10 N 0.6411(3) 0.3471(2) 0.5903(3) 0.0693(13) Uani 1 1 d .
H10 H 0.6732 0.3494 0.6257 0.083 Uiso 1 1 calc R
C10 C 0.4747(3) 0.5115(3) 0.7478(3) 0.0601(15) Uani 1 1 d .
H10A H 0.5230 0.5181 0.7730 0.072 Uiso 1 1 calc R
N11 N 0.7533(3) 0.2125(3) 0.6244(3) 0.0796(16) Uani 1 1 d .
H11 H 0.7587 0.2438 0.6555 0.095 Uiso 1 1 calc R
C11 C 0.5201(4) 0.3744(3) 0.7791(4) 0.084(2) Uani 1 1 d .
H11A H 0.4859 0.3535 0.8194 0.100 Uiso 1 1 calc R
H11B H 0.5365 0.3360 0.7443 0.100 Uiso 1 1 calc R
N12 N 0.9058(3) 0.1800(2) 0.6229(3) 0.0703(14) Uani 1 1 d .
H12 H 0.8987 0.2168 0.6510 0.084 Uiso 1 1 calc R
C12 C 0.7059(4) 0.4334(4) 0.9501(4) 0.083(2) Uani 1 1 d .
N13 N 0.3491(3) 0.6945(2) 0.7937(3) 0.0713(14) Uani 1 1 d .
C13 C 0.6462(5) 0.4709(4) 1.0002(4) 0.093(2) Uani 1 1 d .
H13 H 0.5849 0.4835 0.9909 0.112 Uiso 1 1 calc R
N14 N 0.5198(3) 0.6546(2) 0.7938(2) 0.0484(10) Uani 1 1 d .
C14 C 0.6702(6) 0.4907(5) 1.0616(5) 0.121(3) Uani 1 1 d .
H14 H 0.6261 0.5146 1.0947 0.146 Uiso 1 1 calc R
N15 N 0.7942(3) 0.5727(3) 0.7722(3) 0.0638(12) Uani 1 1 d .
H15 H 0.7897 0.5271 0.7648 0.077 Uiso 1 1 calc R
C15 C 0.7618(6) 0.4756(5) 1.0763(4) 0.137(4) Uani 1 1 d .
H15A H 0.7808 0.4908 1.1178 0.165 Uiso 1 1 calc R
N16 N 0.8676(3) 0.5760(3) 0.6641(3) 0.0684(13) Uani 1 1 d .
H16 H 0.8542 0.5320 0.6619 0.082 Uiso 1 1 calc R
C16 C 0.8220(5) 0.4377(5) 1.0274(4) 0.135(4) Uani 1 1 d .
H16A H 0.8831 0.4246 1.0371 0.162 Uiso 1 1 calc R
N17 N 1.0133(3) 0.4771(2) 0.6127(2) 0.0578(11) Uani 1 1 d .
H17 H 0.9663 0.4572 0.6258 0.069 Uiso 1 1 calc R
C17 C 0.7971(5) 0.4179(4) 0.9650(4) 0.099(2) Uani 1 1 d .
N18 N 1.0915(3) 0.3669(2) 0.6577(2) 0.0589(12) Uani 1 1 d .
H18 H 1.0401 0.3520 0.6598 0.071 Uiso 1 1 calc R
C18 C 0.9132(8) 0.3143(8) 0.9249(8) 0.179(4) Uiso 1 1 d D
C19 C 0.9896(7) 0.2011(7) 0.8700(7) 0.155(4) Uiso 1 1 d D
C20 C 1.0431(7) 0.1696(7) 0.9372(7) 0.188(5) Uiso 1 1 d D
H20 H 1.0486 0.1945 0.9779 0.226 Uiso 1 1 calc R
C21 C 1.0834(8) 0.0897(8) 0.9202(8) 0.196(5) Uiso 1 1 d D
H21 H 1.1235 0.0628 0.9526 0.235 Uiso 1 1 calc R
C22 C 1.0690(7) 0.0480(5) 0.8602(7) 0.166(5) Uani 1 1 d D
C23 C 1.0440(5) 0.0898(5) 0.8023(6) 0.127(3) Uani 1 1 d D
H23 H 1.0579 0.0716 0.7567 0.152 Uiso 1 1 calc R
C24 C 0.9935(6) 0.1655(4) 0.8130(6) 0.130(4) Uani 1 1 d D
H24 H 0.9611 0.1906 0.7752 0.156 Uiso 1 1 calc R
C25 C 1.1155(8) -0.0364(5) 0.8527(7) 0.156(4) Uani 1 1 d .
C26 C 1.0528(8) -0.0809(6) 0.8828(8) 0.215(7) Uani 1 1 d .
H26A H 1.0033 -0.0755 0.8524 0.322 Uiso 1 1 calc R
H26B H 1.0296 -0.0645 0.9295 0.322 Uiso 1 1 calc R
H26C H 1.0828 -0.1331 0.8869 0.322 Uiso 1 1 calc R
C27 C 1.1872(10) -0.0551(8) 0.9011(8) 0.222(6) Uiso 1 1 d .
H27A H 1.1654 -0.0355 0.9469 0.333 Uiso 1 1 calc R
H27B H 1.2382 -0.0331 0.8819 0.333 Uiso 1 1 calc R
H27C H 1.2060 -0.1091 0.9067 0.333 Uiso 1 1 calc R
C28 C 1.1605(9) -0.0521(7) 0.7865(8) 0.249(9) Uani 1 1 d .
H28A H 1.1178 -0.0401 0.7500 0.374 Uiso 1 1 calc R
H28B H 1.1880 -0.1049 0.7866 0.374 Uiso 1 1 calc R
H28C H 1.2070 -0.0222 0.7767 0.374 Uiso 1 1 calc R
C29 C 0.6027(4) 0.4039(3) 0.8722(4) 0.0768(19) Uani 1 1 d .
C30 C 0.3813(4) 0.6875(3) 0.8578(4) 0.0706(17) Uani 1 1 d .
C31 C 0.3240(6) 0.7035(4) 0.9177(4) 0.108(3) Uani 1 1 d .
H31 H 0.3469 0.6983 0.9629 0.130 Uiso 1 1 calc R
C32 C 0.2335(7) 0.7269(5) 0.9106(7) 0.132(4) Uani 1 1 d .
H32 H 0.1941 0.7423 0.9502 0.159 Uiso 1 1 calc R
C33 C 0.2023(6) 0.7278(5) 0.8482(7) 0.141(5) Uani 1 1 d .
H33 H 0.1396 0.7376 0.8439 0.169 Uiso 1 1 calc R
C34 C 0.2603(4) 0.7143(3) 0.7890(4) 0.093(2) Uani 1 1 d .
H34 H 0.2370 0.7192 0.7440 0.112 Uiso 1 1 calc R
C35 C 0.4779(4) 0.6639(3) 0.8593(3) 0.0627(15) Uani 1 1 d .
C36 C 0.5243(5) 0.6520(3) 0.9184(3) 0.085(2) Uani 1 1 d .
H36 H 0.4930 0.6574 0.9634 0.102 Uiso 1 1 calc R
C37 C 0.6159(5) 0.6321(3) 0.9132(3) 0.0769(18) Uani 1 1 d .
H37 H 0.6480 0.6251 0.9543 0.092 Uiso 1 1 calc R
C38 C 0.6610(4) 0.6224(3) 0.8477(3) 0.0574(14) Uani 1 1 d .
C39 C 0.6089(3) 0.6342(2) 0.7896(3) 0.0504(13) Uani 1 1 d .
H39 H 0.6388 0.6273 0.7443 0.060 Uiso 1 1 calc R
C40 C 0.7598(4) 0.6034(3) 0.8394(3) 0.0724(17) Uani 1 1 d .
H40A H 0.7840 0.6487 0.8440 0.087 Uiso 1 1 calc R
H40B H 0.7815 0.5670 0.8779 0.087 Uiso 1 1 calc R
C41 C 0.8337(4) 0.6139(4) 0.7201(4) 0.0690(17) Uani 1 1 d .
C42 C 0.9241(3) 0.6007(3) 0.6071(3) 0.0585(14) Uani 1 1 d .
C43 C 0.9049(4) 0.6721(3) 0.5771(4) 0.0784(19) Uani 1 1 d .
H43 H 0.8534 0.7055 0.5943 0.094 Uiso 1 1 calc R
C44 C 0.9594(5) 0.6955(4) 0.5225(4) 0.0801(19) Uani 1 1 d .
H44 H 0.9477 0.7454 0.5036 0.096 Uiso 1 1 calc R
C45 C 1.0315(5) 0.6453(4) 0.4957(3) 0.0779(19) Uani 1 1 d .
H45 H 1.0678 0.6607 0.4567 0.094 Uiso 1 1 calc R
C46 C 1.0521(4) 0.5728(3) 0.5241(3) 0.0664(15) Uani 1 1 d .
H46 H 1.1026 0.5393 0.5055 0.080 Uiso 1 1 calc R
C47 C 0.9969(4) 0.5494(3) 0.5816(3) 0.0564(14) Uani 1 1 d .
C48 C 1.0946(4) 0.4342(3) 0.6249(3) 0.0567(14) Uani 1 1 d .
C49 C 1.1630(3) 0.3182(3) 0.6889(3) 0.0576(14) Uani 1 1 d .
C50 C 1.1425(4) 0.2817(4) 0.7534(3) 0.0779(18) Uani 1 1 d .
H50 H 1.0828 0.2902 0.7738 0.093 Uiso 1 1 calc R
C51 C 1.2084(4) 0.2336(4) 0.7876(4) 0.087(2) Uani 1 1 d .
H51 H 1.1927 0.2101 0.8316 0.104 Uiso 1 1 calc R
C52 C 1.2970(4) 0.2180(3) 0.7602(3) 0.0646(15) Uani 1 1 d .
C53 C 1.3137(4) 0.2545(3) 0.6956(3) 0.0653(15) Uani 1 1 d .
H53 H 1.3728 0.2452 0.6741 0.078 Uiso 1 1 calc R
C54 C 1.2492(3) 0.3036(3) 0.6611(3) 0.0595(14) Uani 1 1 d .
H54 H 1.2650 0.3277 0.6174 0.071 Uiso 1 1 calc R
C55 C 1.3667(4) 0.1656(4) 0.8012(4) 0.0836(19) Uani 1 1 d .
C56 C 1.3858(7) 0.2067(6) 0.8654(5) 0.161(4) Uani 1 1 d .
H56A H 1.3311 0.2184 0.8963 0.242 Uiso 1 1 calc R
H56B H 1.4057 0.2527 0.8483 0.242 Uiso 1 1 calc R
H56C H 1.4326 0.1746 0.8915 0.242 Uiso 1 1 calc R
C57 C 1.4527(8) 0.1515(6) 0.7607(6) 0.176(4) Uiso 1 1 d .
H57A H 1.4965 0.1183 0.7887 0.263 Uiso 1 1 calc R
H57B H 1.4728 0.1985 0.7485 0.263 Uiso 1 1 calc R
H57C H 1.4466 0.1281 0.7175 0.263 Uiso 1 1 calc R
C58 C 1.3327(6) 0.1004(5) 0.8339(6) 0.172(5) Uani 1 1 d .
H58A H 1.2735 0.1167 0.8575 0.258 Uiso 1 1 calc R
H58B H 1.3736 0.0743 0.8683 0.258 Uiso 1 1 calc R
H58C H 1.3285 0.0669 0.7974 0.258 Uiso 1 1 calc R
C59 C 0.5376(4) 0.7872(3) 0.6689(3) 0.0564(14) Uani 1 1 d .
C60 C 0.5690(4) 0.8530(3) 0.6643(3) 0.0794(18) Uani 1 1 d .
H60 H 0.6215 0.8583 0.6357 0.095 Uiso 1 1 calc R
C61 C 0.5220(6) 0.9106(4) 0.7023(4) 0.104(2) Uani 1 1 d .
H61 H 0.5426 0.9560 0.7013 0.125 Uiso 1 1 calc R
C62 C 0.4455(5) 0.9017(3) 0.7414(3) 0.0833(19) Uani 1 1 d .
H62 H 0.4112 0.9412 0.7670 0.100 Uiso 1 1 calc R
C63 C 0.4193(4) 0.8348(3) 0.7431(3) 0.0630(15) Uani 1 1 d .
H63 H 0.3661 0.8291 0.7706 0.076 Uiso 1 1 calc R
C64 C 0.5822(3) 0.7221(3) 0.6300(3) 0.0498(13) Uani 1 1 d .
C65 C 0.6571(4) 0.7179(3) 0.5837(3) 0.0601(14) Uani 1 1 d .
H65 H 0.6877 0.7583 0.5769 0.072 Uiso 1 1 calc R
C66 C 0.6874(3) 0.6545(3) 0.5471(3) 0.0584(14) Uani 1 1 d .
H66 H 0.7402 0.6509 0.5165 0.070 Uiso 1 1 calc R
C67 C 0.6423(3) 0.5976(3) 0.5548(3) 0.0501(13) Uani 1 1 d .
C68 C 0.5694(3) 0.6034(3) 0.6040(3) 0.0528(13) Uani 1 1 d .
H68 H 0.5389 0.5630 0.6114 0.063 Uiso 1 1 calc R
C69 C 0.6674(3) 0.5301(3) 0.5126(3) 0.0623(15) Uani 1 1 d .
H69A H 0.6223 0.5318 0.4781 0.075 Uiso 1 1 calc R
H69B H 0.7258 0.5306 0.4861 0.075 Uiso 1 1 calc R
C70 C 0.6250(3) 0.4097(3) 0.5444(3) 0.0634(16) Uani 1 1 d .
C71 C 0.6116(3) 0.2815(3) 0.5859(3) 0.0683(16) Uani 1 1 d .
C72 C 0.5275(3) 0.2806(4) 0.5631(3) 0.0705(16) Uani 1 1 d .
H72 H 0.4883 0.3263 0.5527 0.085 Uiso 1 1 calc R
C73 C 0.5003(4) 0.2148(4) 0.5553(3) 0.0734(17) Uani 1 1 d .
H73 H 0.4439 0.2152 0.5381 0.088 Uiso 1 1 calc R
C74 C 0.5561(4) 0.1480(3) 0.5728(4) 0.0800(18) Uani 1 1 d .
H74 H 0.5377 0.1024 0.5680 0.096 Uiso 1 1 calc R
C75 C 0.6370(4) 0.1478(4) 0.5969(4) 0.085(2) Uani 1 1 d .
H75 H 0.6737 0.1017 0.6101 0.102 Uiso 1 1 calc R
C76 C 0.6676(3) 0.2132(3) 0.6028(4) 0.0739(18) Uani 1 1 d .
C77 C 0.8298(4) 0.1647(3) 0.5992(4) 0.0709(17) Uani 1 1 d .
C78 C 0.9947(3) 0.1425(3) 0.6068(3) 0.0579(14) Uani 1 1 d .
C79 C 1.0176(4) 0.0795(4) 0.5692(4) 0.087(2) Uani 1 1 d .
H79 H 0.9722 0.0591 0.5516 0.105 Uiso 1 1 calc R
C80 C 1.1052(4) 0.0463(3) 0.5572(4) 0.091(2) Uani 1 1 d .
H80 H 1.1186 0.0005 0.5351 0.109 Uiso 1 1 calc R
C81 C 1.1754(3) 0.0765(3) 0.5757(3) 0.0559(14) Uani 1 1 d .
C82 C 1.1507(3) 0.1394(3) 0.6114(3) 0.0643(15) Uani 1 1 d .
H82 H 1.1959 0.1620 0.6264 0.077 Uiso 1 1 calc R
C83 C 1.0619(3) 0.1716(3) 0.6267(3) 0.0703(17) Uani 1 1 d .
H83 H 1.0481 0.2153 0.6520 0.084 Uiso 1 1 calc R
C84 C 1.2719(3) 0.0392(3) 0.5557(3) 0.0688(16) Uani 1 1 d .
C85 C 1.2889(6) 0.0423(5) 0.4783(5) 0.157(4) Uani 1 1 d .
H85A H 1.3510 0.0189 0.4659 0.235 Uiso 1 1 calc R
H85B H 1.2783 0.0942 0.4598 0.235 Uiso 1 1 calc R
H85C H 1.2487 0.0158 0.4578 0.235 Uiso 1 1 calc R
C86 C 1.2901(4) -0.0417(4) 0.5793(4) 0.102(2) Uani 1 1 d .
H86A H 1.3526 -0.0634 0.5661 0.154 Uiso 1 1 calc R
H86B H 1.2509 -0.0673 0.5566 0.154 Uiso 1 1 calc R
H86C H 1.2788 -0.0473 0.6305 0.154 Uiso 1 1 calc R
C87 C 1.3348(8) 0.0736(6) 0.5945(6) 0.174(4) Uiso 1 1 d .
H87A H 1.3967 0.0500 0.5819 0.261 Uiso 1 1 calc R
H87B H 1.3217 0.0662 0.6453 0.261 Uiso 1 1 calc R
H87C H 1.3264 0.1269 0.5812 0.261 Uiso 1 1 calc R

loop_
_atom_site_aniso_label
_atom_site_aniso_U_11
_atom_site_aniso_U_22
_atom_site_aniso_U_33
_atom_site_aniso_U_23
_atom_site_aniso_U_13
_atom_site_aniso_U_12
Fe1 0.0408(4) 0.0469(4) 0.0682(5) -0.0047(4) -0.0011(4) 0.0009(3)
S1 0.0401(7) 0.0464(8) 0.0666(9) 0.0036(7) 0.0047(6) -0.0003(6)
O1 0.043(2) 0.051(2) 0.109(3) 0.005(2) 0.009(2) 0.0034(16)
N1 0.041(2) 0.054(3) 0.092(3) -0.016(3) -0.013(2) 0.010(2)
C1 0.035(3) 0.069(4) 0.094(4) -0.028(3) -0.008(3) -0.005(3)
O2 0.0440(19) 0.053(2) 0.076(2) 0.0006(18) 0.0051(17) -0.0042(16)
N2 0.040(2) 0.051(3) 0.076(3) -0.009(2) 0.006(2) -0.007(2)
C2 0.040(3) 0.078(4) 0.114(5) -0.038(4) -0.013(3) 0.002(3)
O3 0.052(2) 0.049(2) 0.058(2) 0.0015(17) 0.0084(17) -0.0084(16)
N3 0.057(3) 0.046(3) 0.102(4) 0.014(3) 0.023(3) -0.001(2)
C3 0.056(4) 0.097(5) 0.123(6) -0.051(5) -0.033(4) 0.014(4)
O4 0.055(2) 0.054(2) 0.063(2) 0.0075(18) -0.0012(18) -0.0068(17)
N4 0.047(3) 0.076(3) 0.071(4) 0.023(3) 0.019(3) 0.016(2)
C4 0.062(4) 0.081(5) 0.113(5) -0.024(4) -0.036(4) 0.026(3)
O5 0.045(2) 0.067(3) 0.100(3) -0.017(2) -0.017(2) 0.0029(18)
N5 0.066(3) 0.149(5) 0.059(3) 0.033(3) 0.008(3) 0.060(3)
C5 0.055(3) 0.075(4) 0.093(5) -0.023(4) -0.020(3) 0.010(3)
O6 0.051(2) 0.047(2) 0.124(3) -0.021(2) -0.019(2) 0.0006(18)
N6 0.180(7) 0.097(5) 0.102(5) 0.033(4) 0.076(5) 0.068(5)
C6 0.034(3) 0.063(4) 0.092(4) -0.034(3) 0.005(3) -0.004(3)
O7 0.096(3) 0.065(3) 0.093(3) -0.005(2) -0.023(2) -0.019(2)
N7 0.051(3) 0.046(3) 0.064(3) -0.002(2) -0.010(2) 0.005(2)
C7 0.047(3) 0.086(5) 0.116(5) -0.040(4) 0.005(3) -0.016(3)
O8 0.054(2) 0.080(3) 0.105(3) 0.015(2) -0.016(2) -0.022(2)
N8 0.035(2) 0.049(2) 0.051(2) -0.001(2) -0.0084(19) 0.0039(19)
C8 0.049(3) 0.053(4) 0.142(6) -0.017(4) 0.015(4) -0.008(3)
O9 0.063(3) 0.090(3) 0.113(3) 0.025(3) 0.041(3) 0.009(2)
N9 0.046(2) 0.059(3) 0.080(3) -0.013(3) -0.007(2) 0.005(2)
C9 0.046(3) 0.046(3) 0.103(5) -0.010(3) 0.019(3) -0.014(3)
O10 0.214(8) 0.243(9) 0.156(7) 0.035(6) 0.038(6) 0.073(7)
N10 0.048(3) 0.050(3) 0.109(4) -0.009(3) -0.020(3) -0.001(2)
C10 0.033(3) 0.058(4) 0.084(4) -0.001(3) 0.005(3) -0.002(2)
N11 0.044(3) 0.059(3) 0.137(5) -0.020(3) -0.031(3) 0.005(2)
C11 0.069(4) 0.043(3) 0.134(6) -0.011(4) 0.019(4) -0.006(3)
N12 0.035(2) 0.048(3) 0.125(4) -0.013(3) -0.020(3) 0.008(2)
C12 0.064(4) 0.097(5) 0.061(4) 0.031(4) 0.014(3) 0.027(3)
N13 0.048(3) 0.057(3) 0.107(4) -0.016(3) 0.008(3) -0.007(2)
C13 0.077(4) 0.091(5) 0.081(5) 0.023(4) 0.020(4) 0.034(4)
N14 0.043(2) 0.043(2) 0.055(3) 0.0040(19) 0.001(2) -0.0030(18)
C14 0.117(7) 0.127(7) 0.078(6) 0.018(5) 0.032(5) 0.049(5)
N15 0.051(3) 0.052(3) 0.087(4) -0.002(3) -0.012(3) -0.006(2)
C15 0.127(7) 0.186(9) 0.062(5) -0.016(5) 0.005(5) 0.056(6)
N16 0.056(3) 0.060(3) 0.088(4) -0.005(3) 0.002(3) -0.011(2)
C16 0.106(6) 0.203(10) 0.058(5) -0.003(5) -0.011(4) 0.060(6)
N17 0.043(2) 0.059(3) 0.071(3) -0.002(2) 0.002(2) -0.014(2)
C17 0.085(5) 0.121(6) 0.062(4) 0.012(4) 0.019(4) 0.035(4)
N18 0.039(2) 0.067(3) 0.071(3) 0.002(2) -0.006(2) -0.011(2)
C22 0.172(10) 0.104(7) 0.188(11) 0.071(8) 0.006(8) 0.019(7)
C23 0.110(6) 0.094(6) 0.168(9) 0.034(6) -0.013(6) -0.014(5)
C24 0.131(7) 0.072(5) 0.199(10) 0.057(6) -0.093(7) -0.037(5)
C25 0.134(8) 0.097(7) 0.200(11) 0.036(7) 0.042(8) 0.026(6)
C26 0.167(10) 0.109(8) 0.330(17) 0.004(9) 0.134(12) -0.007(7)
C28 0.231(14) 0.169(11) 0.257(15) 0.061(11) 0.140(13) 0.086(10)
C29 0.057(4) 0.051(4) 0.101(6) 0.027(4) 0.024(4) 0.017(3)
C30 0.066(4) 0.053(4) 0.085(5) -0.008(3) 0.030(4) -0.007(3)
C31 0.121(6) 0.074(5) 0.113(6) -0.012(4) 0.065(5) -0.008(4)
C32 0.101(7) 0.096(6) 0.197(11) -0.061(7) 0.086(7) -0.030(5)
C33 0.064(5) 0.111(7) 0.254(13) -0.111(9) 0.054(7) -0.025(5)
C34 0.047(4) 0.071(4) 0.159(7) -0.042(4) 0.021(4) -0.003(3)
C35 0.083(4) 0.049(3) 0.049(4) -0.002(3) 0.016(3) -0.005(3)
C36 0.117(6) 0.068(4) 0.055(4) 0.003(3) 0.029(4) 0.003(4)
C37 0.104(5) 0.077(4) 0.039(3) 0.002(3) -0.002(3) 0.007(4)
C38 0.071(4) 0.048(3) 0.048(3) 0.006(2) -0.014(3) 0.004(3)
C39 0.055(3) 0.038(3) 0.055(3) 0.000(2) 0.001(3) -0.005(2)
C40 0.074(4) 0.070(4) 0.071(4) -0.007(3) -0.028(3) 0.001(3)
C41 0.052(3) 0.054(4) 0.101(5) -0.009(4) -0.027(4) 0.000(3)
C42 0.042(3) 0.059(4) 0.076(4) 0.003(3) -0.005(3) -0.015(3)
C43 0.057(4) 0.062(4) 0.121(6) 0.022(4) -0.026(4) -0.025(3)
C44 0.073(4) 0.068(4) 0.105(5) 0.018(4) -0.032(4) -0.025(4)
C45 0.085(5) 0.087(5) 0.073(4) 0.015(4) -0.025(4) -0.044(4)
C46 0.072(4) 0.078(4) 0.054(4) 0.000(3) -0.009(3) -0.026(3)
C47 0.057(3) 0.053(3) 0.061(4) 0.004(3) -0.010(3) -0.017(3)
C48 0.047(3) 0.064(4) 0.061(4) -0.001(3) -0.004(3) -0.017(3)
C49 0.047(3) 0.058(3) 0.067(4) -0.005(3) 0.001(3) -0.011(3)
C50 0.054(3) 0.091(5) 0.079(4) 0.015(4) 0.007(3) -0.004(3)
C51 0.061(4) 0.098(5) 0.089(5) 0.026(4) 0.001(4) -0.001(4)
C52 0.053(3) 0.063(4) 0.077(4) 0.003(3) -0.011(3) -0.009(3)
C53 0.052(3) 0.054(3) 0.092(5) -0.006(3) -0.001(3) -0.014(3)
C54 0.043(3) 0.063(4) 0.071(4) -0.001(3) -0.001(3) -0.010(3)
C55 0.056(4) 0.077(4) 0.116(6) 0.011(4) -0.013(4) -0.014(3)
C56 0.172(10) 0.142(9) 0.171(10) 0.005(7) -0.077(8) -0.011(7)
C58 0.112(7) 0.123(8) 0.249(12) 0.089(8) 0.003(8) 0.007(6)
C59 0.058(3) 0.043(3) 0.065(4) 0.005(3) -0.008(3) -0.004(3)
C60 0.092(5) 0.049(4) 0.089(5) 0.006(3) 0.023(4) -0.012(3)
C61 0.127(6) 0.053(4) 0.130(6) -0.003(4) 0.025(5) -0.027(4)
C62 0.110(5) 0.044(4) 0.089(5) -0.006(3) 0.016(4) -0.009(3)
C63 0.066(3) 0.054(4) 0.062(4) 0.000(3) -0.006(3) 0.005(3)
C64 0.040(3) 0.046(3) 0.061(3) 0.009(3) -0.005(3) -0.006(2)
C65 0.056(3) 0.045(3) 0.080(4) 0.005(3) -0.010(3) -0.012(3)
C66 0.034(3) 0.073(4) 0.064(4) 0.000(3) -0.001(2) -0.004(3)
C67 0.036(3) 0.053(3) 0.060(3) -0.006(3) -0.008(2) -0.002(2)
C68 0.038(3) 0.052(3) 0.064(3) -0.006(3) -0.006(3) 0.001(2)
C69 0.048(3) 0.062(4) 0.073(4) -0.008(3) -0.004(3) 0.001(3)
C70 0.034(3) 0.058(4) 0.094(5) -0.021(3) -0.002(3) 0.007(3)
C71 0.045(3) 0.059(4) 0.097(5) -0.016(3) -0.009(3) 0.003(3)
C72 0.035(3) 0.078(4) 0.095(5) -0.008(3) -0.003(3) -0.003(3)
C73 0.039(3) 0.077(4) 0.105(5) -0.009(4) -0.007(3) -0.011(3)
C74 0.051(3) 0.065(4) 0.125(6) -0.011(4) 0.000(4) -0.014(3)
C75 0.044(3) 0.066(4) 0.142(6) -0.013(4) -0.007(4) 0.003(3)
C76 0.045(3) 0.053(4) 0.126(5) -0.027(3) -0.012(3) -0.005(3)
C77 0.052(4) 0.045(3) 0.112(5) 0.008(3) -0.012(3) -0.004(3)
C78 0.045(3) 0.039(3) 0.087(4) -0.001(3) -0.008(3) -0.002(2)
C79 0.044(3) 0.075(4) 0.146(6) -0.036(4) -0.014(4) -0.005(3)
C80 0.055(4) 0.063(4) 0.159(7) -0.047(4) -0.014(4) -0.004(3)
C81 0.046(3) 0.048(3) 0.070(4) 0.005(3) -0.003(3) -0.005(2)
C82 0.046(3) 0.055(3) 0.095(4) -0.017(3) -0.015(3) -0.006(3)
C83 0.048(3) 0.062(4) 0.103(5) -0.028(3) -0.020(3) 0.000(3)
C84 0.045(3) 0.058(4) 0.101(5) -0.011(3) 0.006(3) -0.007(3)
C85 0.117(7) 0.154(8) 0.141(8) 0.055(6) 0.069(6) 0.053(6)
C86 0.062(4) 0.085(5) 0.139(6) 0.021(4) 0.006(4) 0.021(3)

loop_
_atom_type_symbol
_atom_type_description
_atom_type_scat_dispersion_real
_atom_type_scat_dispersion_imag
_atom_type_scat_source
C C 0.0033 0.0016 'International Tables Vol C Tables 4.2.6.8 and 6.1.1.4'
H H 0.0000 0.0000 'International Tables Vol C Tables 4.2.6.8 and 6.1.1.4'
N N 0.0061 0.0033 'International Tables Vol C Tables 4.2.6.8 and 6.1.1.4'
O O 0.0106 0.0060 'International Tables Vol C Tables 4.2.6.8 and 6.1.1.4'
S S 0.1246 0.1234 'International Tables Vol C Tables 4.2.6.8 and 6.1.1.4'
Fe Fe 0.3463 0.8444 'International Tables Vol C Tables 4.2.6.8 and 6.1.1.4'

loop_
_geom_angle_atom_site_label_1
_geom_angle_atom_site_label_2
_geom_angle_atom_site_label_3
_geom_angle
N1 Fe1 N8 91.61(17)
N1 Fe1 N2 81.46(19)
N8 Fe1 N2 94.65(17)
N1 Fe1 N7 97.44(18)
N8 Fe1 N7 81.45(18)
N2 Fe1 N7 175.93(19)
N1 Fe1 N14 172.06(19)
N8 Fe1 N14 95.20(16)
N2 Fe1 N14 93.90(17)
N7 Fe1 N14 87.63(16)
N1 Fe1 N13 92.2(2)
N8 Fe1 N13 174.21(19)
N2 Fe1 N13 90.25(18)
N7 Fe1 N13 93.71(19)
N14 Fe1 N13 81.4(2)
O3 S1 O2 110.0(2)
O3 S1 O4 108.6(2)
O2 S1 O4 109.2(2)
O3 S1 O1 109.8(2)
O2 S1 O1 109.6(2)
O4 S1 O1 109.6(2)
C5 N1 C1 118.1(5)
C5 N1 Fe1 126.3(4)
C1 N1 Fe1 115.5(4)
N1 C1 C2 122.8(6)
N1 C1 C6 112.4(4)
C2 C1 C6 124.8(6)
C6 N2 C10 116.7(5)
C6 N2 Fe1 116.1(4)
C10 N2 Fe1 127.2(4)
C1 C2 C3 118.7(6)
C29 N3 C11 120.8(5)
C2 C3 C4 119.3(6)
C29 N4 C12 126.3(6)
C3 C4 C5 119.0(6)
C18 N5 C17 128.8(8)
N1 C5 C4 121.9(6)
C18 N6 C19 126.4(10)
N2 C6 C7 121.9(5)
N2 C6 C1 113.1(5)
C7 C6 C1 124.8(5)
C59 N7 C63 116.8(5)
C59 N7 Fe1 115.3(3)
C63 N7 Fe1 127.6(4)
C8 C7 C6 119.7(6)
C68 N8 C64 118.2(4)
C68 N8 Fe1 126.6(4)
C64 N8 Fe1 115.1(3)
C7 C8 C9 120.1(6)
C70 N9 C69 120.3(5)
C10 C9 C8 117.1(5)
C10 C9 C11 121.5(5)
C8 C9 C11 121.4(5)
C71 N10 C70 126.5(5)
N2 C10 C9 124.2(5)
C77 N11 C76 123.4(5)
N3 C11 C9 115.6(5)
C77 N12 C78 126.5(5)
N4 C12 C13 124.7(6)
N4 C12 C17 118.9(6)
C13 C12 C17 116.2(7)
C34 N13 C30 118.7(6)
C34 N13 Fe1 127.1(5)
C30 N13 Fe1 114.2(4)
C14 C13 C12 123.9(7)
C39 N14 C35 117.1(5)
C39 N14 Fe1 127.0(4)
C35 N14 Fe1 115.9(4)
C13 C14 C15 119.8(7)
C41 N15 C40 121.1(5)
C16 C15 C14 117.0(8)
C41 N16 C42 125.6(5)
C17 C16 C15 122.8(8)
C48 N17 C47 126.8(5)
C16 C17 C12 120.1(6)
C16 C17 N5 122.4(6)
C12 C17 N5 117.3(7)
C48 N18 C49 126.1(4)
N5 C18 N6 118.4(12)
N5 C18 O10 115.7(12)
N6 C18 O10 125.9(12)
C24 C19 N6 116.8(11)
C24 C19 C20 124.3(11)
N6 C19 C20 118.8(11)
C21 C20 C19 102.9(11)
C22 C21 C20 129.2(12)
C23 C22 C21 115.3(10)
C23 C22 C25 118.6(12)
C21 C22 C25 121.8(11)
C22 C23 C24 116.3(10)
C19 C24 C23 125.7(9)
C28 C25 C26 119.5(13)
C28 C25 C27 103.4(11)
C26 C25 C27 102.3(11)
C28 C25 C22 114.8(9)
C26 C25 C22 107.2(8)
C27 C25 C22 108.3(12)
O9 C29 N4 126.3(8)
O9 C29 N3 120.4(7)
N4 C29 N3 113.3(6)
N13 C30 C31 120.6(7)
N13 C30 C35 115.8(5)
C31 C30 C35 123.5(7)
C32 C31 C30 119.1(9)
C33 C32 C31 119.3(9)
C32 C33 C34 120.4(9)
N13 C34 C33 121.4(8)
N14 C35 C36 121.7(5)
N14 C35 C30 112.6(5)
C36 C35 C30 125.6(6)
C35 C36 C37 120.5(6)
C36 C37 C38 119.6(6)
C37 C38 C39 116.7(5)
C37 C38 C40 121.4(5)
C39 C38 C40 121.8(5)
N14 C39 C38 124.3(5)
N15 C40 C38 113.4(5)
O7 C41 N16 124.1(7)
O7 C41 N15 122.3(6)
N16 C41 N15 113.5(6)
C43 C42 C47 121.2(6)
C43 C42 N16 121.1(5)
C47 C42 N16 117.6(5)
C44 C43 C42 120.8(6)
C43 C44 C45 119.0(6)
C44 C45 C46 121.6(6)
C45 C46 C47 119.2(6)
C42 C47 N17 119.5(5)
C42 C47 C46 118.1(5)
N17 C47 C46 122.3(5)
O8 C48 N18 122.1(5)
O8 C48 N17 123.2(5)
N18 C48 N17 114.7(5)
C54 C49 C50 117.9(5)
C54 C49 N18 125.4(5)
C50 C49 N18 116.7(5)
C51 C50 C49 120.4(5)
C50 C51 C52 122.8(6)
C53 C52 C51 114.7(5)
C53 C52 C55 125.2(5)
C51 C52 C55 120.2(5)
C54 C53 C52 123.5(5)
C49 C54 C53 120.8(5)
C57 C55 C58 117.0(8)
C57 C55 C52 111.3(7)
C58 C55 C52 112.0(6)
C57 C55 C56 103.4(7)
C58 C55 C56 104.0(8)
C52 C55 C56 108.0(6)
N7 C59 C60 123.2(5)
N7 C59 C64 113.9(5)
C60 C59 C64 122.9(5)
C61 C60 C59 118.2(6)
C62 C61 C60 119.4(6)
C61 C62 C63 118.6(6)
N7 C63 C62 123.8(6)
N8 C64 C65 120.6(5)
N8 C64 C59 113.0(4)
C65 C64 C59 126.4(5)
C64 C65 C66 119.7(5)
C67 C66 C65 120.5(5)
C66 C67 C68 117.4(5)
C66 C67 C69 123.1(5)
C68 C67 C69 119.5(5)
N8 C68 C67 123.4(5)
N9 C69 C67 111.9(4)
O5 C70 N9 124.7(6)
O5 C70 N10 123.0(6)
N9 C70 N10 112.4(5)
N10 C71 C72 121.7(5)
N10 C71 C76 119.9(5)
C72 C71 C76 118.3(5)
C73 C72 C71 121.4(5)
C72 C73 C74 119.5(5)
C75 C74 C73 119.9(6)
C74 C75 C76 121.9(6)
C75 C76 C71 118.9(5)
C75 C76 N11 121.6(5)
C71 C76 N11 119.5(5)
O6 C77 N12 124.8(5)
O6 C77 N11 123.1(5)
N12 C77 N11 112.0(6)
C83 C78 C79 117.3(5)
C83 C78 N12 118.2(5)
C79 C78 N12 124.5(5)
C80 C79 C78 120.4(5)
C79 C80 C81 123.0(6)
C82 C81 C80 115.0(5)
C82 C81 C84 125.0(5)
C80 C81 C84 120.1(5)
C81 C82 C83 122.4(5)
C78 C83 C82 121.8(5)
C85 C84 C86 105.8(6)
C85 C84 C87 114.8(7)
C86 C84 C87 105.2(6)
C85 C84 C81 109.9(5)
C86 C84 C81 111.9(5)
C87 C84 C81 109.1(6)

loop_
_geom_bond_atom_site_label_1
_geom_bond_atom_site_label_2
_geom_bond_distance
Fe1 N1 1.939(4)
Fe1 N8 1.949(4)
Fe1 N2 1.949(4)
Fe1 N7 1.961(4)
Fe1 N14 1.965(4)
Fe1 N13 1.980(5)
S1 O3 1.465(3)
S1 O2 1.469(4)
S1 O4 1.470(4)
S1 O1 1.478(3)
N1 C5 1.339(7)
N1 C1 1.365(7)
C1 C2 1.372(7)
C1 C6 1.493(8)
N2 C6 1.335(6)
N2 C10 1.370(6)
C2 C3 1.383(9)
N3 C29 1.385(8)
N3 C11 1.404(7)
C3 C4 1.387(9)
N4 C29 1.344(8)
N4 C12 1.376(8)
C4 C5 1.396(8)
O5 C70 1.213(6)
N5 C18 1.294(14)
N5 C17 1.428(8)
O6 C77 1.219(7)
N6 C18 1.356(14)
N6 C19 1.383(13)
C6 C7 1.399(8)
O7 C41 1.245(7)
N7 C59 1.334(6)
N7 C63 1.340(6)
C7 C8 1.354(8)
O8 C48 1.232(6)
N8 C68 1.352(6)
N8 C64 1.362(6)
C8 C9 1.385(8)
O9 C29 1.219(7)
N9 C70 1.363(7)
N9 C69 1.464(7)
C9 C10 1.372(7)
C9 C11 1.518(8)
O10 C18 1.442(14)
N10 C71 1.383(7)
N10 C70 1.387(7)
N11 C77 1.392(7)
N11 C76 1.407(6)
N12 C77 1.372(7)
N12 C78 1.419(6)
C12 C13 1.388(9)
C12 C17 1.419(9)
N13 C34 1.345(7)
N13 C30 1.347(8)
C13 C14 1.358(11)
N14 C39 1.339(6)
N14 C35 1.364(6)
C14 C15 1.423(11)
N15 C41 1.377(8)
N15 C40 1.459(7)
C15 C16 1.380(10)
N16 C41 1.334(7)
N16 C42 1.434(7)
C16 C17 1.379(10)
N17 C48 1.364(6)
N17 C47 1.401(6)
N18 C48 1.353(7)
N18 C49 1.414(6)
C19 C24 1.306(13)
C19 C20 1.592(15)
C20 C21 1.528(16)
C21 C22 1.484(16)
C22 C23 1.338(12)
C22 C25 1.589(13)
C23 C24 1.475(12)
C25 C28 1.410(14)
C25 C26 1.440(13)
C25 C27 1.469(15)
C30 C31 1.395(8)
C30 C35 1.459(8)
C31 C32 1.383(12)
C32 C33 1.322(13)
C33 C34 1.384(12)
C35 C36 1.366(8)
C36 C37 1.375(9)
C37 C38 1.382(8)
C38 C39 1.402(7)
C38 C40 1.481(8)
C42 C43 1.380(7)
C42 C47 1.391(7)
C43 C44 1.376(8)
C44 C45 1.381(9)
C45 C46 1.388(8)
C46 C47 1.421(7)
C49 C54 1.364(7)
C49 C50 1.398(7)
C50 C51 1.378(8)
C51 C52 1.394(8)
C52 C53 1.389(8)
C52 C55 1.515(8)
C53 C54 1.376(7)
C55 C57 1.457(12)
C55 C58 1.476(10)
C55 C56 1.568(11)
C59 C60 1.385(8)
C59 C64 1.478(7)
C60 C61 1.376(9)
C61 C62 1.366(9)
C62 C63 1.367(8)
C64 C65 1.381(7)
C65 C66 1.387(7)
C66 C67 1.360(7)
C67 C68 1.389(7)
C67 C69 1.502(7)
C71 C72 1.398(7)
C71 C76 1.406(7)
C72 C73 1.380(8)
C73 C74 1.386(8)
C74 C75 1.358(8)
C75 C76 1.394(8)
C78 C83 1.345(7)
C78 C79 1.384(8)
C79 C80 1.367(8)
C80 C81 1.388(7)
C81 C82 1.363(7)
C81 C84 1.530(7)
C82 C83 1.387(7)
C84 C85 1.480(10)
C84 C86 1.502(8)
C84 C87 1.523(12)
